data_7129734
loop_
_publ_author_name
'Shmalko, Akim'
'Cendoya, Paula'
'Anufriev, Sergey A.'
'Suponitsky, Kyrill'
'Gabel, Detlef'
'Sivaev, Igor B.'

_publ_section_title
;
 New approaches to functionalization of the 1-carba-closo-decaborate anion
;
_journal_name_full 'Chemical Communications'
_journal_paper_doi 10.1039/D1CC06395B
_journal_year 2022
_chemical_formula_moiety 'C9 H15 B9 N -, C16 H36 N'
_chemical_formula_sum 'C25 H51 B9 N2'
_chemical_formula_weight 476.96
_space_group_crystal_system monoclinic
_space_group_IT_number 14
_space_group_name_Hall '-P 2yn'
_space_group_name_H-M_alt 'P 1 21/n 1'
_atom_sites_solution_hydrogens mixed
_atom_sites_solution_primary direct
_atom_sites_solution_secondary difmap
_audit_creation_method SHELXL-2014/6
_audit_update_record
;
2022-01-17 deposited with the CCDC.	2022-02-08 downloaded from the CCDC.
;
_cell_angle_alpha 90
_cell_angle_beta 92.5390(19)
_cell_angle_gamma 90
_cell_formula_units_Z 4
_cell_length_a 9.8223(7)
_cell_length_b 16.3903(12)
_cell_length_c 18.7512(12)
_cell_measurement_reflns_used 9901
_cell_measurement_temperature 120(2)
_cell_measurement_theta_max 28.37
_cell_measurement_theta_min 2.30
_cell_volume 3015.8(4)
_computing_cell_refinement 'SAINT (Bruker, 2014)'
_computing_data_collection 'APEX (Bruker, 2014)'
_computing_data_reduction 'SAINT (Bruker, 2014)'
_computing_molecular_graphics 'SHELXL-2014/6 (Sheldrick, 2014)'
_computing_publication_material 'SHELXL-2014/6 (Sheldrick, 2014) and PLATON (Spek, 2015)'
_computing_structure_refinement 'SHELXL-2014/6 (Sheldrick, 2014)'
_computing_structure_solution 'SHELXL-2014/6 (Sheldrick, 2014)'
_diffrn_ambient_temperature 120(2)
_diffrn_measured_fraction_theta_full 0.991
_diffrn_measured_fraction_theta_max 0.991
_diffrn_measurement_device_type 'Bruker APEX-II CCD'
_diffrn_measurement_method '\f and \w scans'
_diffrn_radiation_type MoK\a
_diffrn_radiation_wavelength 0.71073
_diffrn_reflns_av_R_equivalents 0.0436
_diffrn_reflns_av_unetI/netI 0.0816
_diffrn_reflns_Laue_measured_fraction_full 0.991
_diffrn_reflns_Laue_measured_fraction_max 0.991
_diffrn_reflns_limit_h_max 10
_diffrn_reflns_limit_h_min -12
_diffrn_reflns_limit_k_max 15
_diffrn_reflns_limit_k_min -20
_diffrn_reflns_limit_l_max 23
_diffrn_reflns_limit_l_min -23
_diffrn_reflns_number 12765
_diffrn_reflns_point_group_measured_fraction_full 0.991
_diffrn_reflns_point_group_measured_fraction_max 0.991
_diffrn_reflns_theta_full 25.242
_diffrn_reflns_theta_max 27.000
_diffrn_reflns_theta_min 2.174
_diffrn_source 'sealed tube'
_exptl_absorpt_coefficient_mu 0.055
_exptl_absorpt_correction_type none
_exptl_crystal_colour orange
_exptl_crystal_density_diffrn 1.050
_exptl_crystal_description prizm
_exptl_crystal_F_000 1040
_exptl_crystal_size_max 0.30
_exptl_crystal_size_mid 0.26
_exptl_crystal_size_min 0.18
_refine_diff_density_max 0.393
_refine_diff_density_min -0.274
_refine_diff_density_rms 0.047
_refine_ls_extinction_method none
_refine_ls_goodness_of_fit_ref 1.022
_refine_ls_hydrogen_treatment mixed
_refine_ls_matrix_type full
_refine_ls_number_parameters 365
_refine_ls_number_reflns 6531
_refine_ls_number_restraints 0
_refine_ls_restrained_S_all 1.022
_refine_ls_R_factor_all 0.1067
_refine_ls_R_factor_gt 0.0642
_refine_ls_shift/su_max 0.000
_refine_ls_shift/su_mean 0.000
_refine_ls_structure_factor_coef Fsqd
_refine_ls_weighting_details 'w=1/[\s^2^(Fo^2^)+(0.0719P)^2^+0.5796P] where P=(Fo^2^+2Fc^2^)/3'
_refine_ls_weighting_scheme calc
_refine_ls_wR_factor_gt 0.1456
_refine_ls_wR_factor_ref 0.1654
_reflns_Friedel_coverage 0.000
_reflns_number_gt 4185
_reflns_number_total 6531
_reflns_threshold_expression 'I > 2\s(I)'
_cod_data_source_file d1cc06395b2.cif
_cod_data_source_block siv52
_cod_original_sg_symbol_H-M 'P 21/n'
_cod_database_code 7129734
_shelx_space_group_comment
;
The symmetry employed for this shelxl refinement is uniquely defined
by the following loop, which should always be used as a source of
symmetry information in preference to the above space-group names.
They are only intended as comments.
;
_shelxl_version_number 2014/6

loop_
_space_group_symop_operation_xyz
'x, y, z'
'-x+1/2, y+1/2, -z+1/2'
'-x, -y, -z'
'x-1/2, -y-1/2, z-1/2'

loop_
_atom_site_label
_atom_site_type_symbol
_atom_site_fract_x
_atom_site_fract_y
_atom_site_fract_z
_atom_site_U_iso_or_equiv
_atom_site_adp_type
_atom_site_occupancy
_atom_site_site_symmetry_order
_atom_site_calc_flag
_atom_site_refinement_flags_posn
_atom_site_refinement_flags_adp
_atom_site_refinement_flags_occupancy
_atom_site_disorder_assembly
_atom_site_disorder_group
C1 C 0.6068(2) 0.74699(13) -0.04412(12) 0.0281(5) Uani 1 1 d . . . . .
B2 B 0.7003(2) 0.80951(14) 0.00135(13) 0.0228(5) Uani 1 1 d . . . . .
B3 B 0.7058(3) 0.69647(14) 0.00917(14) 0.0259(5) Uani 1 1 d . . . . .
B4 B 0.7030(3) 0.68889(16) -0.08805(15) 0.0337(6) Uani 1 1 d . . . . .
B5 B 0.6971(3) 0.80052(15) -0.09563(14) 0.0280(6) Uani 1 1 d . . . . .
B6 B 0.8563(2) 0.75688(13) 0.02929(13) 0.0223(5) Uani 1 1 d . . . . .
B7 B 0.8593(3) 0.67208(15) -0.03591(15) 0.0323(6) Uani 1 1 d . . . . .
B8 B 0.8535(3) 0.74588(17) -0.10976(15) 0.0342(6) Uani 1 1 d . . . . .
B9 B 0.8512(3) 0.83009(15) -0.04601(14) 0.0254(5) Uani 1 1 d . . . . .
B10 B 0.9660(3) 0.75344(16) -0.03870(15) 0.0319(6) Uani 1 1 d . . . . .
N1 N 0.90832(16) 0.76122(9) 0.10539(9) 0.0208(4) Uani 1 1 d . . . . .
C2 C 1.0435(2) 0.75058(11) 0.12794(12) 0.0241(5) Uani 1 1 d . . . . .
H2A H 1.1167 0.7464 0.0967 0.029 Uiso 1 1 calc R U . . .
C3 C 1.0582(2) 0.74690(11) 0.20018(12) 0.0266(5) Uani 1 1 d . . . . .
H3A H 1.1409 0.7397 0.2276 0.032 Uiso 1 1 calc R U . . .
C4 C 0.9255(2) 0.75599(11) 0.22703(12) 0.0228(4) Uani 1 1 d . . . . .
C5 C 0.8743(2) 0.75846(12) 0.29595(12) 0.0266(5) Uani 1 1 d . . . . .
H5A H 0.9339 0.7520 0.3368 0.032 Uiso 1 1 calc R U . . .
C6 C 0.7366(2) 0.77033(12) 0.30346(12) 0.0281(5) Uani 1 1 d . . . . .
H6A H 0.7015 0.7724 0.3498 0.034 Uiso 1 1 calc R U . . .
C7 C 0.6483(2) 0.77929(11) 0.24337(12) 0.0246(5) Uani 1 1 d . . . . .
H7A H 0.5539 0.7876 0.2498 0.029 Uiso 1 1 calc R U . . .
C8 C 0.6946(2) 0.77640(11) 0.17509(11) 0.0218(4) Uani 1 1 d . . . . .
H8A H 0.6334 0.7822 0.1347 0.026 Uiso 1 1 calc R U . . .
C9 C 0.8339(2) 0.76466(10) 0.16678(11) 0.0190(4) Uani 1 1 d . . . . .
C10 C 1.0594(2) -0.04362(11) 0.22454(12) 0.0231(5) Uani 1 1 d . . . . .
H10A H 1.0191 -0.0843 0.1908 0.028 Uiso 1 1 calc R U . . .
H10B H 1.0844 -0.0725 0.2696 0.028 Uiso 1 1 calc R U . . .
C11 C 1.1890(2) -0.01003(12) 0.19364(13) 0.0286(5) Uani 1 1 d . . . . .
H11A H 1.1654 0.0189 0.1484 0.034 Uiso 1 1 calc R U . . .
H11B H 1.2315 0.0299 0.2274 0.034 Uiso 1 1 calc R U . . .
C12 C 1.2904(2) -0.07754(14) 0.17963(15) 0.0389(6) Uani 1 1 d . . . . .
H12A H 1.2477 -0.1176 0.1460 0.047 Uiso 1 1 calc R U . . .
H12B H 1.3144 -0.1063 0.2249 0.047 Uiso 1 1 calc R U . . .
C13 C 1.4198(2) -0.04387(15) 0.14833(14) 0.0380(6) Uani 1 1 d . . . . .
H13A H 1.4831 -0.0888 0.1403 0.057 Uiso 1 1 calc R U . . .
H13B H 1.4627 -0.0046 0.1817 0.057 Uiso 1 1 calc R U . . .
H13C H 1.3965 -0.0166 0.1029 0.057 Uiso 1 1 calc R U . . .
C14 C 1.0101(2) 0.08649(11) 0.28802(12) 0.0253(5) Uani 1 1 d . . . . .
H14A H 0.9391 0.1285 0.2939 0.030 Uiso 1 1 calc R U . . .
H14B H 1.0865 0.1128 0.2641 0.030 Uiso 1 1 calc R U . . .
C15 C 1.0615(2) 0.05848(12) 0.36165(12) 0.0273(5) Uani 1 1 d . . . . .
H15A H 1.1236 0.0114 0.3568 0.033 Uiso 1 1 calc R U . . .
H15B H 0.9835 0.0405 0.3894 0.033 Uiso 1 1 calc R U . . .
C16 C 1.1367(2) 0.12718(14) 0.40135(13) 0.0346(6) Uani 1 1 d . . . . .
H16A H 1.2182 0.1425 0.3751 0.041 Uiso 1 1 calc R U . . .
H16B H 1.0766 0.1756 0.4029 0.041 Uiso 1 1 calc R U . . .
C17 C 1.1805(3) 0.10278(17) 0.47686(15) 0.0468(7) Uani 1 1 d . . . . .
H17A H 1.2319 0.1476 0.4999 0.070 Uiso 1 1 calc R U . . .
H17B H 1.2382 0.0541 0.4756 0.070 Uiso 1 1 calc R U . . .
H17C H 1.0997 0.0909 0.5039 0.070 Uiso 1 1 calc R U . . .
C18 C 0.83560(19) -0.02395(11) 0.27521(12) 0.0225(5) Uani 1 1 d . . . . .
H18A H 0.7992 -0.0666 0.2422 0.027 Uiso 1 1 calc R U . . .
H18B H 0.8737 -0.0518 0.3185 0.027 Uiso 1 1 calc R U . . .
C19 C 0.7179(2) 0.02996(12) 0.29653(13) 0.0273(5) Uani 1 1 d . . . . .
H19A H 0.6756 0.0563 0.2535 0.033 Uiso 1 1 calc R U . . .
H19B H 0.7525 0.0734 0.3292 0.033 Uiso 1 1 calc R U . . .
C20 C 0.6111(2) -0.02072(13) 0.33343(13) 0.0295(5) Uani 1 1 d . . . . .
H20A H 0.5773 -0.0643 0.3006 0.035 Uiso 1 1 calc R U . . .
H20B H 0.6540 -0.0471 0.3763 0.035 Uiso 1 1 calc R U . . .
C21 C 0.4909(2) 0.03110(14) 0.35562(14) 0.0359(6) Uani 1 1 d . . . . .
H21A H 0.4231 -0.0040 0.3771 0.054 Uiso 1 1 calc R U . . .
H21B H 0.4495 0.0584 0.3135 0.054 Uiso 1 1 calc R U . . .
H21C H 0.5231 0.0721 0.3904 0.054 Uiso 1 1 calc R U . . .
C22 C 0.9007(2) 0.06083(12) 0.17006(12) 0.0254(5) Uani 1 1 d . . . . .
H22A H 0.8298 0.1011 0.1814 0.030 Uiso 1 1 calc R U . . .
H22B H 0.9775 0.0913 0.1503 0.030 Uiso 1 1 calc R U . . .
C23 C 0.8421(3) 0.00402(14) 0.11251(14) 0.0411(6) Uani 1 1 d . . . . .
H23A H 0.7635 -0.0257 0.1312 0.049 Uiso 1 1 calc R U . . .
H23B H 0.9120 -0.0367 0.1008 0.049 Uiso 1 1 calc R U . . .
C24 C 0.7955(2) 0.04945(14) 0.04429(13) 0.0368(6) Uani 1 1 d . . . . .
H24A H 0.8719 0.0835 0.0286 0.044 Uiso 1 1 calc R U . . .
H24B H 0.7743 0.0089 0.0063 0.044 Uiso 1 1 calc R U . . .
C25 C 0.6747(3) 0.10235(18) 0.05209(15) 0.0513(7) Uani 1 1 d . . . . .
H25A H 0.6484 0.1268 0.0058 0.077 Uiso 1 1 calc R U . . .
H25B H 0.6969 0.1456 0.0868 0.077 Uiso 1 1 calc R U . . .
H25C H 0.5990 0.0696 0.0688 0.077 Uiso 1 1 calc R U . . .
N1S N 0.95148(16) 0.02018(9) 0.23952(10) 0.0214(4) Uani 1 1 d . . . . .
H1 H 0.505(2) 0.7472(13) -0.0454(12) 0.033(6) Uiso 1 1 d . . . . .
H2 H 0.653(2) 0.8561(13) 0.0358(12) 0.028(6) Uiso 1 1 d . . . . .
H3 H 0.668(2) 0.6554(14) 0.0514(12) 0.037(6) Uiso 1 1 d . . . . .
H4 H 0.654(2) 0.6395(14) -0.1223(13) 0.037(7) Uiso 1 1 d . . . . .
H5 H 0.645(2) 0.8406(13) -0.1359(12) 0.026(6) Uiso 1 1 d . . . . .
H7 H 0.898(3) 0.6110(16) -0.0313(14) 0.055(8) Uiso 1 1 d . . . . .
H8 H 0.888(2) 0.7410(14) -0.1699(13) 0.044(7) Uiso 1 1 d . . . . .
H9 H 0.883(2) 0.8993(13) -0.0491(12) 0.036(6) Uiso 1 1 d . . . . .
H10 H 1.082(3) 0.7549(14) -0.0373(13) 0.044(7) Uiso 1 1 d . . . . .

loop_
_atom_site_aniso_label
_atom_site_aniso_U_11
_atom_site_aniso_U_22
_atom_site_aniso_U_33
_atom_site_aniso_U_23
_atom_site_aniso_U_13
_atom_site_aniso_U_12
C1 0.0342(12) 0.0266(11) 0.0233(12) 0.0022(9) -0.0011(9) -0.0047(10)
B2 0.0270(12) 0.0211(11) 0.0205(13) 0.0022(9) 0.0028(10) 0.0018(10)
B3 0.0360(14) 0.0194(11) 0.0221(14) -0.0002(10) 0.0006(11) -0.0039(10)
B4 0.0502(17) 0.0245(12) 0.0259(15) -0.0049(11) -0.0026(13) -0.0023(12)
B5 0.0372(14) 0.0264(12) 0.0204(14) 0.0015(10) 0.0017(11) -0.0024(11)
B6 0.0247(11) 0.0180(10) 0.0246(13) 0.0002(10) 0.0046(10) 0.0021(9)
B7 0.0473(16) 0.0223(12) 0.0277(15) -0.0053(11) 0.0053(12) 0.0078(11)
B8 0.0443(16) 0.0374(14) 0.0218(14) -0.0028(12) 0.0106(12) 0.0022(13)
B9 0.0300(13) 0.0268(12) 0.0199(13) 0.0018(10) 0.0056(10) 0.0002(10)
B10 0.0334(14) 0.0358(14) 0.0273(15) 0.0021(12) 0.0100(11) 0.0070(12)
N1 0.0203(8) 0.0176(8) 0.0248(10) -0.0004(7) 0.0038(7) 0.0032(7)
C2 0.0208(10) 0.0197(9) 0.0319(13) -0.0007(9) 0.0010(9) 0.0027(8)
C3 0.0266(11) 0.0189(9) 0.0338(13) 0.0000(9) -0.0036(9) 0.0025(9)
C4 0.0288(11) 0.0118(8) 0.0275(12) 0.0005(8) -0.0002(9) -0.0002(8)
C5 0.0412(13) 0.0185(9) 0.0197(11) 0.0008(8) -0.0033(9) -0.0025(9)
C6 0.0440(13) 0.0178(9) 0.0229(12) 0.0001(9) 0.0073(10) -0.0040(9)
C7 0.0291(11) 0.0156(9) 0.0296(13) -0.0021(9) 0.0082(10) -0.0053(8)
C8 0.0260(10) 0.0160(9) 0.0234(12) -0.0009(8) 0.0013(9) -0.0013(8)
C9 0.0270(10) 0.0110(8) 0.0190(11) 0.0001(8) 0.0019(8) -0.0020(8)
C10 0.0239(10) 0.0169(9) 0.0286(13) 0.0029(8) 0.0030(9) 0.0038(8)
C11 0.0253(11) 0.0225(10) 0.0382(15) 0.0058(9) 0.0034(10) 0.0020(9)
C12 0.0330(13) 0.0282(11) 0.0564(18) 0.0039(11) 0.0130(12) 0.0041(10)
C13 0.0286(12) 0.0393(13) 0.0469(17) 0.0010(12) 0.0115(11) 0.0046(10)
C14 0.0240(11) 0.0144(9) 0.0375(14) -0.0026(9) 0.0019(9) -0.0023(8)
C15 0.0237(11) 0.0231(10) 0.0351(14) -0.0043(9) 0.0004(10) 0.0003(9)
C16 0.0273(12) 0.0366(13) 0.0399(16) -0.0098(11) 0.0029(11) -0.0082(10)
C17 0.0380(14) 0.0555(16) 0.0464(18) -0.0149(14) -0.0044(13) -0.0018(13)
C18 0.0216(10) 0.0144(9) 0.0316(13) 0.0018(8) 0.0023(9) -0.0015(8)
C19 0.0251(11) 0.0186(9) 0.0384(14) -0.0022(9) 0.0030(10) -0.0007(8)
C20 0.0313(12) 0.0231(10) 0.0344(14) 0.0025(9) 0.0070(10) 0.0020(9)
C21 0.0331(13) 0.0302(11) 0.0454(16) 0.0019(11) 0.0117(11) 0.0046(10)
C22 0.0279(11) 0.0169(9) 0.0312(13) 0.0063(9) 0.0003(9) 0.0039(8)
C23 0.0576(16) 0.0286(12) 0.0357(15) 0.0018(11) -0.0118(12) 0.0064(11)
C24 0.0406(14) 0.0352(12) 0.0345(15) -0.0028(11) 0.0001(11) 0.0014(11)
C25 0.0478(16) 0.0644(18) 0.0409(18) -0.0103(14) -0.0049(13) 0.0119(14)
N1S 0.0217(9) 0.0135(7) 0.0289(11) 0.0028(7) 0.0014(7) 0.0005(7)

loop_
_atom_type_symbol
_atom_type_description
_atom_type_scat_dispersion_real
_atom_type_scat_dispersion_imag
_atom_type_scat_source
C C 0.0033 0.0016 'International Tables Vol C Tables 4.2.6.8 and 6.1.1.4'
H H 0.0000 0.0000 'International Tables Vol C Tables 4.2.6.8 and 6.1.1.4'
B B 0.0013 0.0007 'International Tables Vol C Tables 4.2.6.8 and 6.1.1.4'
N N 0.0061 0.0033 'International Tables Vol C Tables 4.2.6.8 and 6.1.1.4'

loop_
_geom_angle_atom_site_label_1
_geom_angle_atom_site_label_2
_geom_angle_atom_site_label_3
_geom_angle
_geom_angle_site_symmetry_1
_geom_angle_site_symmetry_3
_geom_angle_publ_flag
B3 C1 B4 69.83(17) . . ?
B3 C1 B2 71.25(15) . . ?
B4 C1 B2 108.59(19) . . ?
B3 C1 B5 108.90(19) . . ?
B4 C1 B5 70.08(16) . . ?
B2 C1 B5 69.50(15) . . ?
B3 C1 H1 126.8(13) . . ?
B4 C1 H1 127.2(13) . . ?
B2 C1 H1 124.1(13) . . ?
B5 C1 H1 124.3(13) . . ?
C1 B2 B9 108.95(18) . . ?
C1 B2 B6 107.89(17) . . ?
B9 B2 B6 61.75(13) . . ?
C1 B2 B5 55.37(13) . . ?
B9 B2 B5 59.96(14) . . ?
B6 B2 B5 103.09(16) . . ?
C1 B2 B3 54.32(13) . . ?
B9 B2 B3 101.82(16) . . ?
B6 B2 B3 58.84(13) . . ?
B5 B2 B3 89.85(16) . . ?
C1 B2 H2 120.4(11) . . ?
B9 B2 H2 122.1(11) . . ?
B6 B2 H2 121.7(11) . . ?
B5 B2 H2 130.1(11) . . ?
B3 B2 H2 130.4(11) . . ?
C1 B3 B6 108.48(17) . . ?
C1 B3 B7 108.68(19) . . ?
B6 B3 B7 61.71(14) . . ?
C1 B3 B4 55.12(14) . . ?
B6 B3 B4 102.82(17) . . ?
B7 B3 B4 59.57(15) . . ?
C1 B3 B2 54.43(13) . . ?
B6 B3 B2 59.37(12) . . ?
B7 B3 B2 101.86(16) . . ?
B4 B3 B2 89.43(16) . . ?
C1 B3 H3 122.8(11) . . ?
B6 B3 H3 118.7(12) . . ?
B7 B3 H3 120.8(11) . . ?
B4 B3 H3 132.5(12) . . ?
B2 B3 H3 130.3(12) . . ?
C1 B4 B7 108.68(19) . . ?
C1 B4 B8 108.44(18) . . ?
B7 B4 B8 61.11(16) . . ?
C1 B4 B3 55.05(14) . . ?
B7 B4 B3 59.66(15) . . ?
B8 B4 B3 102.30(18) . . ?
C1 B4 B5 55.10(13) . . ?
B7 B4 B5 102.55(18) . . ?
B8 B4 B5 59.45(14) . . ?
B3 B4 B5 90.48(16) . . ?
C1 B4 H4 118.4(11) . . ?
B7 B4 H4 122.0(12) . . ?
B8 B4 H4 125.0(12) . . ?
B3 B4 H4 127.2(12) . . ?
B5 B4 H4 131.3(12) . . ?
C1 B5 B9 108.05(19) . . ?
C1 B5 B8 108.29(18) . . ?
B9 B5 B8 60.70(15) . . ?
C1 B5 B2 55.13(13) . . ?
B9 B5 B2 59.19(14) . . ?
B8 B5 B2 102.06(18) . . ?
C1 B5 B4 54.82(14) . . ?
B9 B5 B4 101.80(18) . . ?
B8 B5 B4 59.57(15) . . ?
B2 B5 B4 90.24(16) . . ?
C1 B5 H5 118.9(11) . . ?
B9 B5 H5 122.9(11) . . ?
B8 B5 H5 124.3(11) . . ?
B2 B5 H5 128.2(11) . . ?
B4 B5 H5 130.9(11) . . ?
N1 B6 B10 120.94(18) . . ?
N1 B6 B3 117.87(17) . . ?
B10 B6 B3 111.35(18) . . ?
N1 B6 B2 120.07(17) . . ?
B10 B6 B2 110.66(18) . . ?
B3 B6 B2 61.79(13) . . ?
N1 B6 B9 133.87(17) . . ?
B10 B6 B9 56.52(14) . . ?
B3 B6 B9 101.64(17) . . ?
B2 B6 B9 58.54(13) . . ?
N1 B6 B7 130.58(17) . . ?
B10 B6 B7 56.82(14) . . ?
B3 B6 B7 59.16(14) . . ?
B2 B6 B7 101.78(17) . . ?
B9 B6 B7 89.07(16) . . ?
B10 B7 B4 112.00(19) . . ?
B10 B7 B3 111.69(17) . . ?
B4 B7 B3 60.77(15) . . ?
B10 B7 B8 57.21(15) . . ?
B4 B7 B8 59.60(16) . . ?
B3 B7 B8 102.03(17) . . ?
B10 B7 B6 57.24(14) . . ?
B4 B7 B6 101.82(17) . . ?
B3 B7 B6 59.12(13) . . ?
B8 B7 B6 90.15(15) . . ?
B10 B7 H7 121.0(14) . . ?
B4 B7 H7 118.6(14) . . ?
B3 B7 H7 118.2(14) . . ?
B8 B7 H7 132.3(15) . . ?
B6 B7 H7 131.5(15) . . ?
B10 B8 B5 112.11(19) . . ?
B10 B8 B4 111.75(19) . . ?
B5 B8 B4 60.98(15) . . ?
B10 B8 B9 57.15(15) . . ?
B5 B8 B9 59.63(14) . . ?
B4 B8 B9 102.04(17) . . ?
B10 B8 B7 57.25(15) . . ?
B5 B8 B7 102.34(17) . . ?
B4 B8 B7 59.29(15) . . ?
B9 B8 B7 90.29(16) . . ?
B10 B8 H8 122.8(12) . . ?
B5 B8 H8 116.8(12) . . ?
B4 B8 H8 116.6(11) . . ?
B9 B8 H8 132.8(11) . . ?
B7 B8 H8 131.8(11) . . ?
B10 B9 B2 112.52(17) . . ?
B10 B9 B5 112.52(19) . . ?
B2 B9 B5 60.85(14) . . ?
B10 B9 B8 57.56(15) . . ?
B2 B9 B8 102.51(17) . . ?
B5 B9 B8 59.67(15) . . ?
B10 B9 B6 57.38(14) . . ?
B2 B9 B6 59.71(13) . . ?
B5 B9 B6 102.27(16) . . ?
B8 B9 B6 90.50(15) . . ?
B10 B9 H9 122.8(11) . . ?
B2 B9 H9 115.6(11) . . ?
B5 B9 H9 116.8(11) . . ?
B8 B9 H9 133.2(11) . . ?
B6 B9 H9 131.5(11) . . ?
B9 B10 B8 65.29(16) . . ?
B9 B10 B7 100.15(19) . . ?
B8 B10 B7 65.54(17) . . ?
B9 B10 B6 66.10(15) . . ?
B8 B10 B6 100.30(19) . . ?
B7 B10 B6 65.93(15) . . ?
B9 B10 H10 130.5(12) . . ?
B8 B10 H10 129.5(13) . . ?
B7 B10 H10 129.3(12) . . ?
B6 B10 H10 130.2(13) . . ?
C2 N1 C9 106.48(17) . . ?
C2 N1 B6 124.54(17) . . ?
C9 N1 B6 128.41(17) . . ?
C3 C2 N1 111.58(18) . . ?
C3 C2 H2A 124.2 . . ?
N1 C2 H2A 124.2 . . ?
C2 C3 C4 106.84(19) . . ?
C2 C3 H3A 126.6 . . ?
C4 C3 H3A 126.6 . . ?
C5 C4 C9 119.24(19) . . ?
C5 C4 C3 134.1(2) . . ?
C9 C4 C3 106.62(19) . . ?
C6 C5 C4 119.3(2) . . ?
C6 C5 H5A 120.4 . . ?
C4 C5 H5A 120.4 . . ?
C5 C6 C7 120.6(2) . . ?
C5 C6 H6A 119.7 . . ?
C7 C6 H6A 119.7 . . ?
C8 C7 C6 121.7(2) . . ?
C8 C7 H7A 119.1 . . ?
C6 C7 H7A 119.1 . . ?
C7 C8 C9 118.3(2) . . ?
C7 C8 H8A 120.9 . . ?
C9 C8 H8A 120.9 . . ?
N1 C9 C8 130.58(19) . . ?
N1 C9 C4 108.48(17) . . ?
C8 C9 C4 120.92(19) . . ?
N1S C10 C11 114.93(15) . . ?
N1S C10 H10A 108.5 . . ?
C11 C10 H10A 108.5 . . ?
N1S C10 H10B 108.5 . . ?
C11 C10 H10B 108.5 . . ?
H10A C10 H10B 107.5 . . ?
C12 C11 C10 111.55(17) . . ?
C12 C11 H11A 109.3 . . ?
C10 C11 H11A 109.3 . . ?
C12 C11 H11B 109.3 . . ?
C10 C11 H11B 109.3 . . ?
H11A C11 H11B 108.0 . . ?
C11 C12 C13 111.49(18) . . ?
C11 C12 H12A 109.3 . . ?
C13 C12 H12A 109.3 . . ?
C11 C12 H12B 109.3 . . ?
C13 C12 H12B 109.3 . . ?
H12A C12 H12B 108.0 . . ?
C12 C13 H13A 109.5 . . ?
C12 C13 H13B 109.5 . . ?
H13A C13 H13B 109.5 . . ?
C12 C13 H13C 109.5 . . ?
H13A C13 H13C 109.5 . . ?
H13B C13 H13C 109.5 . . ?
N1S C14 C15 115.52(16) . . ?
N1S C14 H14A 108.4 . . ?
C15 C14 H14A 108.4 . . ?
N1S C14 H14B 108.4 . . ?
C15 C14 H14B 108.4 . . ?
H14A C14 H14B 107.5 . . ?
C14 C15 C16 110.79(18) . . ?
C14 C15 H15A 109.5 . . ?
C16 C15 H15A 109.5 . . ?
C14 C15 H15B 109.5 . . ?
C16 C15 H15B 109.5 . . ?
H15A C15 H15B 108.1 . . ?
C17 C16 C15 111.9(2) . . ?
C17 C16 H16A 109.2 . . ?
C15 C16 H16A 109.2 . . ?
C17 C16 H16B 109.2 . . ?
C15 C16 H16B 109.2 . . ?
H16A C16 H16B 107.9 . . ?
C16 C17 H17A 109.5 . . ?
C16 C17 H17B 109.5 . . ?
H17A C17 H17B 109.5 . . ?
C16 C17 H17C 109.5 . . ?
H17A C17 H17C 109.5 . . ?
H17B C17 H17C 109.5 . . ?
C19 C18 N1S 115.43(15) . . ?
C19 C18 H18A 108.4 . . ?
N1S C18 H18A 108.4 . . ?
C19 C18 H18B 108.4 . . ?
N1S C18 H18B 108.4 . . ?
H18A C18 H18B 107.5 . . ?
C18 C19 C20 110.37(16) . . ?
C18 C19 H19A 109.6 . . ?
C20 C19 H19A 109.6 . . ?
C18 C19 H19B 109.6 . . ?
C20 C19 H19B 109.6 . . ?
H19A C19 H19B 108.1 . . ?
C21 C20 C19 112.05(17) . . ?
C21 C20 H20A 109.2 . . ?
C19 C20 H20A 109.2 . . ?
C21 C20 H20B 109.2 . . ?
C19 C20 H20B 109.2 . . ?
H20A C20 H20B 107.9 . . ?
C20 C21 H21A 109.5 . . ?
C20 C21 H21B 109.5 . . ?
H21A C21 H21B 109.5 . . ?
C20 C21 H21C 109.5 . . ?
H21A C21 H21C 109.5 . . ?
H21B C21 H21C 109.5 . . ?
C23 C22 N1S 115.96(17) . . ?
C23 C22 H22A 108.3 . . ?
N1S C22 H22A 108.3 . . ?
C23 C22 H22B 108.3 . . ?
N1S C22 H22B 108.3 . . ?
H22A C22 H22B 107.4 . . ?
C22 C23 C24 112.64(19) . . ?
C22 C23 H23A 109.1 . . ?
C24 C23 H23A 109.1 . . ?
C22 C23 H23B 109.1 . . ?
C24 C23 H23B 109.1 . . ?
H23A C23 H23B 107.8 . . ?
C25 C24 C23 114.4(2) . . ?
C25 C24 H24A 108.7 . . ?
C23 C24 H24A 108.7 . . ?
C25 C24 H24B 108.7 . . ?
C23 C24 H24B 108.7 . . ?
H24A C24 H24B 107.6 . . ?
C24 C25 H25A 109.5 . . ?
C24 C25 H25B 109.5 . . ?
H25A C25 H25B 109.5 . . ?
C24 C25 H25C 109.5 . . ?
H25A C25 H25C 109.5 . . ?
H25B C25 H25C 109.5 . . ?
C14 N1S C10 110.72(15) . . ?
C14 N1S C22 107.48(15) . . ?
C10 N1S C22 110.23(16) . . ?
C14 N1S C18 110.35(16) . . ?
C10 N1S C18 107.08(14) . . ?
C22 N1S C18 111.01(15) . . ?

loop_
_geom_bond_atom_site_label_1
_geom_bond_atom_site_label_2
_geom_bond_distance
_geom_bond_site_symmetry_2
_geom_bond_publ_flag
C1 B3 1.595(3) . ?
C1 B4 1.596(3) . ?
C1 B2 1.597(3) . ?
C1 B5 1.602(3) . ?
C1 H1 1.00(2) . ?
B2 B9 1.793(3) . ?
B2 B6 1.815(3) . ?
B2 B5 1.823(4) . ?
B2 B3 1.859(3) . ?
B2 H2 1.12(2) . ?
B3 B6 1.805(3) . ?
B3 B7 1.806(4) . ?
B3 B4 1.826(4) . ?
B3 H3 1.12(2) . ?
B4 B7 1.805(4) . ?
B4 B8 1.810(4) . ?
B4 B5 1.836(4) . ?
B4 H4 1.13(2) . ?
B5 B9 1.807(4) . ?
B5 B8 1.808(4) . ?
B5 H5 1.11(2) . ?
B6 N1 1.496(3) . ?
B6 B10 1.706(3) . ?
B6 B9 1.852(3) . ?
B6 B7 1.852(3) . ?
B7 B10 1.698(4) . ?
B7 B8 1.838(4) . ?
B7 H7 1.07(3) . ?
B8 B10 1.697(4) . ?
B8 B9 1.827(4) . ?
B8 H8 1.20(2) . ?
B9 B10 1.689(4) . ?
B9 H9 1.18(2) . ?
B10 H10 1.14(2) . ?
N1 C2 1.386(3) . ?
N1 C9 1.392(2) . ?
C2 C3 1.357(3) . ?
C2 H2A 0.9500 . ?
C3 C4 1.426(3) . ?
C3 H3A 0.9500 . ?
C4 C5 1.408(3) . ?
C4 C9 1.420(3) . ?
C5 C6 1.380(3) . ?
C5 H5A 0.9500 . ?
C6 C7 1.399(3) . ?
C6 H6A 0.9500 . ?
C7 C8 1.378(3) . ?
C7 H7A 0.9500 . ?
C8 C9 1.398(3) . ?
C8 H8A 0.9500 . ?
C10 N1S 1.524(2) . ?
C10 C11 1.524(3) . ?
C10 H10A 0.9900 . ?
C10 H10B 0.9900 . ?
C11 C12 1.519(3) . ?
C11 H11A 0.9900 . ?
C11 H11B 0.9900 . ?
C12 C13 1.526(3) . ?
C12 H12A 0.9900 . ?
C12 H12B 0.9900 . ?
C13 H13A 0.9800 . ?
C13 H13B 0.9800 . ?
C13 H13C 0.9800 . ?
C14 N1S 1.515(3) . ?
C14 C15 1.520(3) . ?
C14 H14A 0.9900 . ?
C14 H14B 0.9900 . ?
C15 C16 1.523(3) . ?
C15 H15A 0.9900 . ?
C15 H15B 0.9900 . ?
C16 C17 1.515(4) . ?
C16 H16A 0.9900 . ?
C16 H16B 0.9900 . ?
C17 H17A 0.9800 . ?
C17 H17B 0.9800 . ?
C17 H17C 0.9800 . ?
C18 C19 1.523(3) . ?
C18 N1S 1.528(2) . ?
C18 H18A 0.9900 . ?
C18 H18B 0.9900 . ?
C19 C20 1.527(3) . ?
C19 H19A 0.9900 . ?
C19 H19B 0.9900 . ?
C20 C21 1.527(3) . ?
C20 H20A 0.9900 . ?
C20 H20B 0.9900 . ?
C21 H21A 0.9800 . ?
C21 H21B 0.9800 . ?
C21 H21C 0.9800 . ?
C22 C23 1.519(3) . ?
C22 N1S 1.527(3) . ?
C22 H22A 0.9900 . ?
C22 H22B 0.9900 . ?
C23 C24 1.532(3) . ?
C23 H23A 0.9900 . ?
C23 H23B 0.9900 . ?
C24 C25 1.482(3) . ?
C24 H24A 0.9900 . ?
C24 H24B 0.9900 . ?
C25 H25A 0.9800 . ?
C25 H25B 0.9800 . ?
C25 H25C 0.9800 . ?

loop_
_geom_torsion_atom_site_label_1
_geom_torsion_atom_site_label_2
_geom_torsion_atom_site_label_3
_geom_torsion_atom_site_label_4
_geom_torsion
_geom_torsion_site_symmetry_1
_geom_torsion_site_symmetry_2
_geom_torsion_site_symmetry_3
_geom_torsion_site_symmetry_4
_geom_torsion_publ_flag
B3 C1 B2 B9 91.15(18) . . . . ?
B4 C1 B2 B9 31.0(2) . . . . ?
B5 C1 B2 B9 -28.32(17) . . . . ?
B3 C1 B2 B6 25.67(17) . . . . ?
B4 C1 B2 B6 -34.4(2) . . . . ?
B5 C1 B2 B6 -93.80(18) . . . . ?
B3 C1 B2 B5 119.47(18) . . . . ?
B4 C1 B2 B5 59.37(18) . . . . ?
B4 C1 B2 B3 -60.11(18) . . . . ?
B5 C1 B2 B3 -119.47(18) . . . . ?
B4 C1 B3 B6 92.99(19) . . . . ?
B2 C1 B3 B6 -25.92(17) . . . . ?
B5 C1 B3 B6 33.6(2) . . . . ?
B4 C1 B3 B7 27.47(18) . . . . ?
B2 C1 B3 B7 -91.43(18) . . . . ?
B5 C1 B3 B7 -31.9(2) . . . . ?
B2 C1 B3 B4 -118.91(18) . . . . ?
B5 C1 B3 B4 -59.37(18) . . . . ?
B4 C1 B3 B2 118.91(18) . . . . ?
B5 C1 B3 B2 59.53(17) . . . . ?
B9 B2 B3 C1 -104.96(19) . . . . ?
B6 B2 B3 C1 -151.20(19) . . . . ?
B5 B2 B3 C1 -45.75(15) . . . . ?
C1 B2 B3 B6 151.20(19) . . . . ?
B9 B2 B3 B6 46.24(16) . . . . ?
B5 B2 B3 B6 105.44(16) . . . . ?
C1 B2 B3 B7 104.60(19) . . . . ?
B9 B2 B3 B7 -0.4(2) . . . . ?
B6 B2 B3 B7 -46.60(16) . . . . ?
B5 B2 B3 B7 58.85(18) . . . . ?
C1 B2 B3 B4 45.91(16) . . . . ?
B9 B2 B3 B4 -59.05(18) . . . . ?
B6 B2 B3 B4 -105.29(17) . . . . ?
B5 B2 B3 B4 0.15(17) . . . . ?
B3 C1 B4 B7 -27.50(18) . . . . ?
B2 C1 B4 B7 33.5(2) . . . . ?
B5 C1 B4 B7 92.5(2) . . . . ?
B3 C1 B4 B8 -92.4(2) . . . . ?
B2 C1 B4 B8 -31.4(2) . . . . ?
B5 C1 B4 B8 27.65(19) . . . . ?
B2 C1 B4 B3 61.00(17) . . . . ?
B5 C1 B4 B3 120.01(18) . . . . ?
B3 C1 B4 B5 -120.01(18) . . . . ?
B2 C1 B4 B5 -59.01(18) . . . . ?
B6 B3 B4 C1 -103.75(18) . . . . ?
B7 B3 B4 C1 -149.55(19) . . . . ?
B2 B3 B4 C1 -45.41(14) . . . . ?
C1 B3 B4 B7 149.55(19) . . . . ?
B6 B3 B4 B7 45.80(15) . . . . ?
B2 B3 B4 B7 104.14(16) . . . . ?
C1 B3 B4 B8 104.03(19) . . . . ?
B6 B3 B4 B8 0.3(2) . . . . ?
B7 B3 B4 B8 -45.52(16) . . . . ?
B2 B3 B4 B8 58.62(18) . . . . ?
C1 B3 B4 B5 45.26(15) . . . . ?
B6 B3 B4 B5 -58.49(18) . . . . ?
B7 B3 B4 B5 -104.29(18) . . . . ?
B2 B3 B4 B5 -0.15(16) . . . . ?
B3 C1 B5 B9 -32.7(2) . . . . ?
B4 C1 B5 B9 -91.9(2) . . . . ?
B2 C1 B5 B9 27.92(17) . . . . ?
B3 C1 B5 B8 31.6(2) . . . . ?
B4 C1 B5 B8 -27.67(19) . . . . ?
B2 C1 B5 B8 92.17(19) . . . . ?
B3 C1 B5 B2 -60.61(17) . . . . ?
B4 C1 B5 B2 -119.84(18) . . . . ?
B3 C1 B5 B4 59.22(18) . . . . ?
B2 C1 B5 B4 119.84(18) . . . . ?
B9 B2 B5 C1 148.78(19) . . . . ?
B6 B2 B5 C1 102.87(18) . . . . ?
B3 B2 B5 C1 45.00(15) . . . . ?
C1 B2 B5 B9 -148.78(19) . . . . ?
B6 B2 B5 B9 -45.91(15) . . . . ?
B3 B2 B5 B9 -103.78(16) . . . . ?
C1 B2 B5 B8 -104.02(19) . . . . ?
B9 B2 B5 B8 44.76(16) . . . . ?
B6 B2 B5 B8 -1.15(19) . . . . ?
B3 B2 B5 B8 -59.02(17) . . . . ?
C1 B2 B5 B4 -45.15(15) . . . . ?
B9 B2 B5 B4 103.63(17) . . . . ?
B6 B2 B5 B4 57.72(18) . . . . ?
B3 B2 B5 B4 -0.15(16) . . . . ?
B7 B4 B5 C1 -104.2(2) . . . . ?
B8 B4 B5 C1 -149.2(2) . . . . ?
B3 B4 B5 C1 -45.22(15) . . . . ?
C1 B4 B5 B9 103.88(19) . . . . ?
B7 B4 B5 B9 -0.3(2) . . . . ?
B8 B4 B5 B9 -45.37(17) . . . . ?
B3 B4 B5 B9 58.67(19) . . . . ?
C1 B4 B5 B8 149.2(2) . . . . ?
B7 B4 B5 B8 45.08(18) . . . . ?
B3 B4 B5 B8 104.03(18) . . . . ?
C1 B4 B5 B2 45.37(15) . . . . ?
B7 B4 B5 B2 -58.80(19) . . . . ?
B8 B4 B5 B2 -103.88(17) . . . . ?
B3 B4 B5 B2 0.16(17) . . . . ?
C1 B3 B6 N1 135.48(19) . . . . ?
B7 B3 B6 N1 -122.8(2) . . . . ?
B4 B3 B6 N1 -167.36(17) . . . . ?
B2 B3 B6 N1 111.07(19) . . . . ?
C1 B3 B6 B10 -78.3(2) . . . . ?
B7 B3 B6 B10 23.43(18) . . . . ?
B4 B3 B6 B10 -21.2(2) . . . . ?
B2 B3 B6 B10 -102.73(19) . . . . ?
C1 B3 B6 B2 24.41(16) . . . . ?
B7 B3 B6 B2 126.15(18) . . . . ?
B4 B3 B6 B2 81.57(17) . . . . ?
C1 B3 B6 B9 -19.9(2) . . . . ?
B7 B3 B6 B9 81.81(17) . . . . ?
B4 B3 B6 B9 37.23(18) . . . . ?
B2 B3 B6 B9 -44.34(14) . . . . ?
C1 B3 B6 B7 -101.7(2) . . . . ?
B4 B3 B6 B7 -44.59(16) . . . . ?
B2 B3 B6 B7 -126.15(18) . . . . ?
C1 B2 B6 N1 -131.88(19) . . . . ?
B9 B2 B6 N1 125.8(2) . . . . ?
B5 B2 B6 N1 170.67(17) . . . . ?
B3 B2 B6 N1 -107.6(2) . . . . ?
C1 B2 B6 B10 79.6(2) . . . . ?
B9 B2 B6 B10 -22.79(17) . . . . ?
B5 B2 B6 B10 22.1(2) . . . . ?
B3 B2 B6 B10 103.84(19) . . . . ?
C1 B2 B6 B3 -24.28(16) . . . . ?
B9 B2 B6 B3 -126.63(17) . . . . ?
B5 B2 B6 B3 -81.73(16) . . . . ?
C1 B2 B6 B9 102.35(19) . . . . ?
B5 B2 B6 B9 44.90(15) . . . . ?
B3 B2 B6 B9 126.63(17) . . . . ?
C1 B2 B6 B7 20.8(2) . . . . ?
B9 B2 B6 B7 -81.54(17) . . . . ?
B5 B2 B6 B7 -36.64(18) . . . . ?
B3 B2 B6 B7 45.09(15) . . . . ?
C1 B4 B7 B10 -77.3(2) . . . . ?
B8 B4 B7 B10 23.90(18) . . . . ?
B3 B4 B7 B10 -103.3(2) . . . . ?
B5 B4 B7 B10 -20.2(2) . . . . ?
C1 B4 B7 B3 26.01(17) . . . . ?
B8 B4 B7 B3 127.23(17) . . . . ?
B5 B4 B7 B3 83.09(17) . . . . ?
C1 B4 B7 B8 -101.2(2) . . . . ?
B3 B4 B7 B8 -127.23(17) . . . . ?
B5 B4 B7 B8 -44.14(16) . . . . ?
C1 B4 B7 B6 -18.1(2) . . . . ?
B8 B4 B7 B6 83.12(17) . . . . ?
B3 B4 B7 B6 -44.11(15) . . . . ?
B5 B4 B7 B6 39.0(2) . . . . ?
C1 B3 B7 B10 77.8(2) . . . . ?
B6 B3 B7 B10 -23.60(19) . . . . ?
B4 B3 B7 B10 103.9(2) . . . . ?
B2 B3 B7 B10 21.6(2) . . . . ?
C1 B3 B7 B4 -26.03(17) . . . . ?
B6 B3 B7 B4 -127.46(17) . . . . ?
B2 B3 B7 B4 -82.23(17) . . . . ?
C1 B3 B7 B8 18.6(2) . . . . ?
B6 B3 B7 B8 -82.86(17) . . . . ?
B4 B3 B7 B8 44.60(16) . . . . ?
B2 B3 B7 B8 -37.6(2) . . . . ?
C1 B3 B7 B6 101.42(18) . . . . ?
B4 B3 B7 B6 127.46(17) . . . . ?
B2 B3 B7 B6 45.23(15) . . . . ?
N1 B6 B7 B10 -104.4(2) . . . . ?
B3 B6 B7 B10 153.7(2) . . . . ?
B2 B6 B7 B10 107.12(18) . . . . ?
B9 B6 B7 B10 49.57(15) . . . . ?
N1 B6 B7 B4 146.9(2) . . . . ?
B10 B6 B7 B4 -108.7(2) . . . . ?
B3 B6 B7 B4 45.05(17) . . . . ?
B2 B6 B7 B4 -1.6(2) . . . . ?
B9 B6 B7 B4 -59.12(18) . . . . ?
N1 B6 B7 B3 101.9(2) . . . . ?
B10 B6 B7 B3 -153.7(2) . . . . ?
B2 B6 B7 B3 -46.62(15) . . . . ?
B9 B6 B7 B3 -104.17(16) . . . . ?
N1 B6 B7 B8 -154.2(2) . . . . ?
B10 B6 B7 B8 -49.78(16) . . . . ?
B3 B6 B7 B8 103.96(18) . . . . ?
B2 B6 B7 B8 57.34(18) . . . . ?
B9 B6 B7 B8 -0.21(16) . . . . ?
C1 B5 B8 B10 -77.3(2) . . . . ?
B9 B5 B8 B10 23.57(18) . . . . ?
B2 B5 B8 B10 -20.3(2) . . . . ?
B4 B5 B8 B10 -103.4(2) . . . . ?
C1 B5 B8 B4 26.11(18) . . . . ?
B9 B5 B8 B4 126.99(19) . . . . ?
B2 B5 B8 B4 83.08(17) . . . . ?
C1 B5 B8 B9 -100.9(2) . . . . ?
B2 B5 B8 B9 -43.91(15) . . . . ?
B4 B5 B8 B9 -126.99(19) . . . . ?
C1 B5 B8 B7 -17.9(2) . . . . ?
B9 B5 B8 B7 82.98(18) . . . . ?
B2 B5 B8 B7 39.1(2) . . . . ?
B4 B5 B8 B7 -44.00(17) . . . . ?
C1 B4 B8 B10 77.8(2) . . . . ?
B7 B4 B8 B10 -23.87(18) . . . . ?
B3 B4 B8 B10 20.8(2) . . . . ?
B5 B4 B8 B10 104.0(2) . . . . ?
C1 B4 B8 B5 -26.23(18) . . . . ?
B7 B4 B8 B5 -127.87(19) . . . . ?
B3 B4 B8 B5 -83.18(18) . . . . ?
C1 B4 B8 B9 18.6(2) . . . . ?
B7 B4 B8 B9 -83.07(18) . . . . ?
B3 B4 B8 B9 -38.4(2) . . . . ?
B5 B4 B8 B9 44.80(17) . . . . ?
C1 B4 B8 B7 101.6(2) . . . . ?
B3 B4 B8 B7 44.69(16) . . . . ?
B5 B4 B8 B7 127.87(19) . . . . ?
B4 B7 B8 B10 153.5(2) . . . . ?
B3 B7 B8 B10 108.19(19) . . . . ?
B6 B7 B8 B10 49.81(15) . . . . ?
B10 B7 B8 B5 -108.50(19) . . . . ?
B4 B7 B8 B5 44.96(17) . . . . ?
B3 B7 B8 B5 -0.3(2) . . . . ?
B6 B7 B8 B5 -58.69(19) . . . . ?
B10 B7 B8 B4 -153.5(2) . . . . ?
B3 B7 B8 B4 -45.27(16) . . . . ?
B6 B7 B8 B4 -103.65(17) . . . . ?
B10 B7 B8 B9 -49.59(15) . . . . ?
B4 B7 B8 B9 103.87(17) . . . . ?
B3 B7 B8 B9 58.60(19) . . . . ?
B6 B7 B8 B9 0.21(17) . . . . ?
C1 B2 B9 B10 -77.3(2) . . . . ?
B6 B2 B9 B10 23.34(18) . . . . ?
B5 B2 B9 B10 -104.1(2) . . . . ?
B3 B2 B9 B10 -21.2(2) . . . . ?
C1 B2 B9 B5 26.80(16) . . . . ?
B6 B2 B9 B5 127.42(17) . . . . ?
B3 B2 B9 B5 82.87(17) . . . . ?
C1 B2 B9 B8 -17.5(2) . . . . ?
B6 B2 B9 B8 83.15(17) . . . . ?
B5 B2 B9 B8 -44.28(16) . . . . ?
B3 B2 B9 B8 38.6(2) . . . . ?
C1 B2 B9 B6 -100.62(18) . . . . ?
B5 B2 B9 B6 -127.42(17) . . . . ?
B3 B2 B9 B6 -44.56(15) . . . . ?
C1 B5 B9 B10 77.5(2) . . . . ?
B8 B5 B9 B10 -23.75(18) . . . . ?
B2 B5 B9 B10 104.10(19) . . . . ?
B4 B5 B9 B10 21.0(2) . . . . ?
C1 B5 B9 B2 -26.57(16) . . . . ?
B8 B5 B9 B2 -127.85(17) . . . . ?
B4 B5 B9 B2 -83.13(17) . . . . ?
C1 B5 B9 B8 101.28(19) . . . . ?
B2 B5 B9 B8 127.85(17) . . . . ?
B4 B5 B9 B8 44.72(16) . . . . ?
C1 B5 B9 B6 18.0(2) . . . . ?
B8 B5 B9 B6 -83.28(16) . . . . ?
B2 B5 B9 B6 44.57(14) . . . . ?
B4 B5 B9 B6 -38.6(2) . . . . ?
B5 B8 B9 B10 153.8(2) . . . . ?
B4 B8 B9 B10 108.3(2) . . . . ?
B7 B8 B9 B10 49.67(16) . . . . ?
B10 B8 B9 B2 -108.90(19) . . . . ?
B5 B8 B9 B2 44.94(16) . . . . ?
B4 B8 B9 B2 -0.6(2) . . . . ?
B7 B8 B9 B2 -59.23(19) . . . . ?
B10 B8 B9 B5 -153.8(2) . . . . ?
B4 B8 B9 B5 -45.58(17) . . . . ?
B7 B8 B9 B5 -104.17(18) . . . . ?
B10 B8 B9 B6 -49.88(15) . . . . ?
B5 B8 B9 B6 103.96(16) . . . . ?
B4 B8 B9 B6 58.38(19) . . . . ?
B7 B8 B9 B6 -0.21(17) . . . . ?
N1 B6 B9 B10 102.7(3) . . . . ?
B3 B6 B9 B10 -108.02(18) . . . . ?
B2 B6 B9 B10 -154.2(2) . . . . ?
B7 B6 B9 B10 -49.81(16) . . . . ?
N1 B6 B9 B2 -103.1(2) . . . . ?
B10 B6 B9 B2 154.2(2) . . . . ?
B3 B6 B9 B2 46.23(15) . . . . ?
B7 B6 B9 B2 104.44(17) . . . . ?
N1 B6 B9 B5 -148.3(2) . . . . ?
B10 B6 B9 B5 109.0(2) . . . . ?
B3 B6 B9 B5 1.01(19) . . . . ?
B2 B6 B9 B5 -45.22(15) . . . . ?
B7 B6 B9 B5 59.22(17) . . . . ?
N1 B6 B9 B8 152.7(2) . . . . ?
B10 B6 B9 B8 50.02(17) . . . . ?
B3 B6 B9 B8 -58.00(17) . . . . ?
B2 B6 B9 B8 -104.23(17) . . . . ?
B7 B6 B9 B8 0.21(17) . . . . ?
B2 B9 B10 B8 90.8(2) . . . . ?
B5 B9 B10 B8 24.33(18) . . . . ?
B6 B9 B10 B8 114.78(18) . . . . ?
B2 B9 B10 B7 33.9(2) . . . . ?
B5 B9 B10 B7 -32.6(2) . . . . ?
B8 B9 B10 B7 -56.95(18) . . . . ?
B6 B9 B10 B7 57.83(17) . . . . ?
B2 B9 B10 B6 -23.96(19) . . . . ?
B5 B9 B10 B6 -90.45(19) . . . . ?
B8 B9 B10 B6 -114.78(18) . . . . ?
B5 B8 B10 B9 -24.24(18) . . . . ?
B4 B8 B10 B9 -90.6(2) . . . . ?
B7 B8 B10 B9 -114.99(17) . . . . ?
B5 B8 B10 B7 90.7(2) . . . . ?
B4 B8 B10 B7 24.43(18) . . . . ?
B9 B8 B10 B7 114.99(17) . . . . ?
B5 B8 B10 B6 33.3(2) . . . . ?
B4 B8 B10 B6 -33.0(2) . . . . ?
B9 B8 B10 B6 57.53(15) . . . . ?
B7 B8 B10 B6 -57.46(16) . . . . ?
B4 B7 B10 B9 32.2(2) . . . . ?
B3 B7 B10 B9 -33.8(2) . . . . ?
B8 B7 B10 B9 56.77(17) . . . . ?
B6 B7 B10 B9 -57.95(16) . . . . ?
B4 B7 B10 B8 -24.56(19) . . . . ?
B3 B7 B10 B8 -90.6(2) . . . . ?
B6 B7 B10 B8 -114.72(18) . . . . ?
B4 B7 B10 B6 90.2(2) . . . . ?
B3 B7 B10 B6 24.12(19) . . . . ?
B8 B7 B10 B6 114.72(18) . . . . ?
N1 B6 B10 B9 -124.9(2) . . . . ?
B3 B6 B10 B9 90.07(19) . . . . ?
B2 B6 B10 B9 23.34(17) . . . . ?
B7 B6 B10 B9 114.14(19) . . . . ?
N1 B6 B10 B8 178.13(18) . . . . ?
B3 B6 B10 B8 33.1(2) . . . . ?
B2 B6 B10 B8 -33.6(2) . . . . ?
B9 B6 B10 B8 -56.96(17) . . . . ?
B7 B6 B10 B8 57.18(18) . . . . ?
N1 B6 B10 B7 120.9(2) . . . . ?
B3 B6 B10 B7 -24.07(18) . . . . ?
B2 B6 B10 B7 -90.81(19) . . . . ?
B9 B6 B10 B7 -114.14(19) . . . . ?
B10 B6 N1 C2 -10.1(3) . . . . ?
B3 B6 N1 C2 132.72(19) . . . . ?
B2 B6 N1 C2 -155.44(18) . . . . ?
B9 B6 N1 C2 -81.7(3) . . . . ?
B7 B6 N1 C2 60.8(3) . . . . ?
B10 B6 N1 C9 179.77(18) . . . . ?
B3 B6 N1 C9 -37.4(3) . . . . ?
B2 B6 N1 C9 34.5(3) . . . . ?
B9 B6 N1 C9 108.2(3) . . . . ?
B7 B6 N1 C9 -109.3(2) . . . . ?
C9 N1 C2 C3 0.2(2) . . . . ?
B6 N1 C2 C3 -171.75(17) . . . . ?
N1 C2 C3 C4 -0.3(2) . . . . ?
C2 C3 C4 C5 -179.0(2) . . . . ?
C2 C3 C4 C9 0.3(2) . . . . ?
C9 C4 C5 C6 -0.8(3) . . . . ?
C3 C4 C5 C6 178.4(2) . . . . ?
C4 C5 C6 C7 0.4(3) . . . . ?
C5 C6 C7 C8 0.2(3) . . . . ?
C6 C7 C8 C9 -0.4(3) . . . . ?
C2 N1 C9 C8 178.42(18) . . . . ?
B6 N1 C9 C8 -10.1(3) . . . . ?
C2 N1 C9 C4 0.0(2) . . . . ?
B6 N1 C9 C4 171.51(17) . . . . ?
C7 C8 C9 N1 -178.28(18) . . . . ?
C7 C8 C9 C4 0.0(3) . . . . ?
C5 C4 C9 N1 179.26(16) . . . . ?
C3 C4 C9 N1 -0.2(2) . . . . ?
C5 C4 C9 C8 0.7(3) . . . . ?
C3 C4 C9 C8 -178.77(16) . . . . ?
N1S C10 C11 C12 -179.43(19) . . . . ?
C10 C11 C12 C13 179.7(2) . . . . ?
N1S C14 C15 C16 171.60(17) . . . . ?
C14 C15 C16 C17 176.00(19) . . . . ?
N1S C18 C19 C20 -178.36(18) . . . . ?
C18 C19 C20 C21 -179.9(2) . . . . ?
N1S C22 C23 C24 -179.13(18) . . . . ?
C22 C23 C24 C25 -68.5(3) . . . . ?
C15 C14 N1S C10 -61.9(2) . . . . ?
C15 C14 N1S C22 177.70(17) . . . . ?
C15 C14 N1S C18 56.5(2) . . . . ?
C11 C10 N1S C14 -55.4(2) . . . . ?
C11 C10 N1S C22 63.4(2) . . . . ?
C11 C10 N1S C18 -175.72(18) . . . . ?
C23 C22 N1S C14 177.87(19) . . . . ?
C23 C22 N1S C10 57.1(2) . . . . ?
C23 C22 N1S C18 -61.4(2) . . . . ?
C19 C18 N1S C14 57.9(2) . . . . ?
C19 C18 N1S C10 178.46(18) . . . . ?
C19 C18 N1S C22 -61.2(2) . . . . ?
